data_7153152
loop_
_publ_author_name
'Nagarjuna Reddy, M.'
'Kumara Swamy, K. C.'

_publ_section_title
;
 Dual catalysis by Cu(i): facile single step click and intramolecular C-O
 bond formation leading to triazole tethered
 dihydrobenzodioxines/benzoxazines/benzoxathiines/benzodioxepines.
;
_journal_issue 42
_journal_name_full 'Organic &amp; biomolecular chemistry'
_journal_page_first 7350
_journal_page_last 7360
_journal_paper_doi 10.1039/c3ob41332b
_journal_volume 11
_journal_year 2013
_chemical_formula_sum 'C19 H20 N4 O3 S'
_chemical_formula_weight 384.45
_chemical_name_systematic
;
?
;
_space_group_IT_number 14
_symmetry_cell_setting monoclinic
_symmetry_space_group_name_Hall '-P 2ybc'
_symmetry_space_group_name_H-M 'P 1 21/c 1'
_atom_sites_solution_hydrogens geom
_atom_sites_solution_primary direct
_atom_sites_solution_secondary difmap
_audit_creation_method SHELXL-97
_cell_angle_alpha 90.00
_cell_angle_beta 94.1160(10)
_cell_angle_gamma 90.00
_cell_formula_units_Z 4
_cell_length_a 8.4958(6)
_cell_length_b 11.6503(8)
_cell_length_c 18.9628(14)
_cell_measurement_reflns_used 9740
_cell_measurement_temperature 298(2)
_cell_measurement_theta_max 26.02
_cell_measurement_theta_min 2.40
_cell_volume 1872.1(2)
_computing_cell_refinement 'Bruker SMART'
_computing_data_collection 'Bruker SMART'
_computing_data_reduction 'Bruker SAINT'
_computing_molecular_graphics 'Bruker SHELXTL'
_computing_publication_material 'Bruker SHELXTL'
_computing_structure_refinement 'SHELXL-97 (Sheldrick, 1997)'
_computing_structure_solution 'SHELXS-97 (Sheldrick, 1990)'
_diffrn_ambient_temperature 298(2)
_diffrn_measured_fraction_theta_full 0.998
_diffrn_measured_fraction_theta_max 0.998
_diffrn_measurement_device_type 'CCD area detector'
_diffrn_measurement_method 'phi and omega scans'
_diffrn_radiation_monochromator graphite
_diffrn_radiation_source 'fine-focus sealed tube'
_diffrn_radiation_type MoK\a
_diffrn_radiation_wavelength 0.71073
_diffrn_reflns_av_R_equivalents 0.0381
_diffrn_reflns_av_sigmaI/netI 0.0261
_diffrn_reflns_limit_h_max 10
_diffrn_reflns_limit_h_min -10
_diffrn_reflns_limit_k_max 14
_diffrn_reflns_limit_k_min -14
_diffrn_reflns_limit_l_max 23
_diffrn_reflns_limit_l_min -23
_diffrn_reflns_number 18997
_diffrn_reflns_theta_full 26.03
_diffrn_reflns_theta_max 26.03
_diffrn_reflns_theta_min 2.05
_exptl_absorpt_coefficient_mu 0.201
_exptl_absorpt_correction_T_max 0.984
_exptl_absorpt_correction_T_min 0.964
_exptl_absorpt_correction_type empirical
_exptl_absorpt_process_details 'SADABS, Sheldrick (1996)'
_exptl_crystal_colour colorless
_exptl_crystal_density_diffrn 1.364
_exptl_crystal_density_method 'not measured'
_exptl_crystal_description block
_exptl_crystal_F_000 808
_exptl_crystal_size_max 0.19
_exptl_crystal_size_mid 0.15
_exptl_crystal_size_min 0.08
_refine_diff_density_max 0.242
_refine_diff_density_min -0.269
_refine_diff_density_rms 0.047
_refine_ls_extinction_method none
_refine_ls_goodness_of_fit_ref 1.073
_refine_ls_hydrogen_treatment constr
_refine_ls_matrix_type full
_refine_ls_number_parameters 247
_refine_ls_number_reflns 3694
_refine_ls_number_restraints 0
_refine_ls_restrained_S_all 1.073
_refine_ls_R_factor_all 0.0519
_refine_ls_R_factor_gt 0.0419
_refine_ls_shift/su_max 0.000
_refine_ls_shift/su_mean 0.000
_refine_ls_structure_factor_coef Fsqd
_refine_ls_weighting_details 'calc w=1/[\s^2^(Fo^2^)+(0.0805P)^2^+0.0000P] where P=(Fo^2^+2Fc^2^)/3'
_refine_ls_weighting_scheme calc
_refine_ls_wR_factor_gt 0.1218
_refine_ls_wR_factor_ref 0.1269
_reflns_number_gt 2931
_reflns_number_total 3694
_reflns_threshold_expression >2sigma(I)
_cod_data_source_file c3ob41332b.txt
_cod_data_source_block compd-32
_cod_original_sg_symbol_H-M P2(1)/c
_cod_database_code 7153152

loop_
_symmetry_equiv_pos_as_xyz
'x, y, z'
'-x, y+1/2, -z+1/2'
'-x, -y, -z'
'x, -y-1/2, z-1/2'

loop_
_atom_site_label
_atom_site_type_symbol
_atom_site_fract_x
_atom_site_fract_y
_atom_site_fract_z
_atom_site_U_iso_or_equiv
_atom_site_adp_type
_atom_site_occupancy
_atom_site_symmetry_multiplicity
_atom_site_calc_flag
_atom_site_refinement_flags
S1 S 0.16956(5) 0.18239(4) 0.46216(2) 0.04549(17) Uani 1 1 d .
O3 O 0.39090(16) 0.21696(12) 0.58989(6) 0.0552(4) Uani 1 1 d .
H3 H 0.4208 0.2541 0.6251 0.083 Uiso 1 1 calc R
O1 O 0.11834(16) 0.17799(12) 0.38901(7) 0.0613(4) Uani 1 1 d .
N1 N 0.52927(18) -0.17687(13) 0.78588(8) 0.0488(4) Uani 1 1 d .
C6 C 0.4419(2) 0.26799(14) 0.53164(9) 0.0416(4) Uani 1 1 d .
C7 C 0.18989(19) 0.01956(15) 0.55880(8) 0.0416(4) Uani 1 1 d .
H7 H 0.1448 0.0728 0.5878 0.050 Uiso 1 1 calc R
O2 O 0.07316(15) 0.23390(12) 0.51148(8) 0.0608(4) Uani 1 1 d .
C5 C 0.5785(2) 0.33262(14) 0.53315(10) 0.0453(4) Uani 1 1 d .
H5 H 0.6358 0.3450 0.5761 0.054 Uiso 1 1 calc R
C18 C 0.6012(2) -0.08731(15) 0.75576(8) 0.0417(4) Uani 1 1 d .
C1 C 0.3548(2) 0.25070(14) 0.46709(9) 0.0414(4) Uani 1 1 d .
C4 C 0.6322(2) 0.37946(15) 0.47197(10) 0.0479(4) Uani 1 1 d .
C2 C 0.4101(2) 0.29625(15) 0.40540(10) 0.0492(4) Uani 1 1 d .
H2 H 0.3542 0.2835 0.3621 0.059 Uiso 1 1 calc R
C10 C 0.7648(2) -0.05481(15) 0.77724(9) 0.0431(4) Uani 1 1 d .
C8 C 0.2413(2) -0.07736(16) 0.58829(9) 0.0478(4) Uani 1 1 d .
H8 H 0.2943 -0.1300 0.5617 0.057 Uiso 1 1 calc R
C9 C 0.2159(2) -0.1035(2) 0.66273(10) 0.0598(5) Uani 1 1 d .
H9A H 0.1613 -0.1764 0.6651 0.072 Uiso 1 1 calc R
H9B H 0.1491 -0.0448 0.6812 0.072 Uiso 1 1 calc R
C11 C 0.8215(2) 0.05405(16) 0.76481(10) 0.0537(5) Uani 1 1 d .
H11 H 0.7562 0.1079 0.7412 0.064 Uiso 1 1 calc R
C15 C 0.8664(2) -0.13412(18) 0.81163(10) 0.0542(5) Uani 1 1 d .
H15 H 0.8312 -0.2081 0.8199 0.065 Uiso 1 1 calc R
C3 C 0.5463(2) 0.35962(16) 0.40829(10) 0.0510(5) Uani 1 1 d .
H3A H 0.5816 0.3898 0.3668 0.061 Uiso 1 1 calc R
C16 C 0.2671(3) -0.03112(18) 0.44052(10) 0.0604(5) Uani 1 1 d .
H16A H 0.3789 -0.0353 0.4519 0.091 Uiso 1 1 calc R
H16B H 0.2472 -0.0051 0.3927 0.091 Uiso 1 1 calc R
H16C H 0.2213 -0.1058 0.4455 0.091 Uiso 1 1 calc R
C17 C 0.7820(2) 0.44884(18) 0.47535(12) 0.0641(6) Uani 1 1 d .
H17A H 0.7832 0.4963 0.4340 0.096 Uiso 1 1 calc R
H17B H 0.8712 0.3981 0.4774 0.096 Uiso 1 1 calc R
H17C H 0.7871 0.4964 0.5168 0.096 Uiso 1 1 calc R
C12 C 0.9749(3) 0.08331(19) 0.78726(12) 0.0664(6) Uani 1 1 d .
H12 H 1.0120 0.1568 0.7788 0.080 Uiso 1 1 calc R
C14 C 1.0184(2) -0.1034(2) 0.83334(12) 0.0677(6) Uani 1 1 d .
H14 H 1.0851 -0.1572 0.8561 0.081 Uiso 1 1 calc R
C13 C 1.0729(3) 0.0043(2) 0.82204(12) 0.0717(6) Uani 1 1 d .
H13 H 1.1754 0.0245 0.8377 0.086 Uiso 1 1 calc R
N3 N 0.38576(19) -0.18985(14) 0.75645(8) 0.0551(4) Uani 1 1 d .
N2 N 0.36551(17) -0.10926(13) 0.70722(8) 0.0479(4) Uani 1 1 d .
C19 C 0.4940(2) -0.04277(16) 0.70562(9) 0.0483(4) Uani 1 1 d .
H19 H 0.5075 0.0203 0.6766 0.058 Uiso 1 1 calc R
N4 N 0.19747(17) 0.04878(12) 0.48816(7) 0.0427(3) Uani 1 1 d .

loop_
_atom_site_aniso_label
_atom_site_aniso_U_11
_atom_site_aniso_U_22
_atom_site_aniso_U_33
_atom_site_aniso_U_23
_atom_site_aniso_U_13
_atom_site_aniso_U_12
S1 0.0390(3) 0.0472(3) 0.0485(3) 0.00581(19) -0.0091(2) 0.00168(18)
O3 0.0640(9) 0.0653(8) 0.0357(7) -0.0084(6) -0.0002(6) -0.0202(7)
O1 0.0574(8) 0.0693(9) 0.0530(8) 0.0172(7) -0.0240(7) -0.0115(7)
N1 0.0483(9) 0.0553(9) 0.0408(8) 0.0101(7) -0.0103(7) -0.0041(7)
C6 0.0451(10) 0.0411(9) 0.0382(9) -0.0028(7) 0.0005(7) 0.0019(7)
C7 0.0357(8) 0.0529(10) 0.0350(9) -0.0020(7) -0.0048(7) -0.0019(7)
O2 0.0456(7) 0.0559(8) 0.0809(10) 0.0012(7) 0.0040(7) 0.0109(6)
C5 0.0454(10) 0.0431(10) 0.0463(10) -0.0045(8) -0.0046(8) -0.0016(8)
C18 0.0455(10) 0.0465(10) 0.0326(9) 0.0005(7) -0.0001(7) 0.0023(7)
C1 0.0408(9) 0.0395(9) 0.0427(10) -0.0005(7) -0.0043(7) 0.0020(7)
C4 0.0459(10) 0.0378(9) 0.0598(12) 0.0008(8) 0.0029(9) 0.0031(7)
C2 0.0558(11) 0.0492(10) 0.0414(10) 0.0049(8) -0.0056(8) 0.0027(8)
C10 0.0437(10) 0.0505(10) 0.0348(9) -0.0057(7) 0.0009(7) 0.0012(8)
C8 0.0452(10) 0.0560(11) 0.0409(10) 0.0039(8) -0.0061(8) 0.0008(8)
C9 0.0429(10) 0.0870(15) 0.0473(11) 0.0195(10) -0.0115(8) -0.0062(10)
C11 0.0569(12) 0.0517(11) 0.0524(11) -0.0040(9) 0.0035(9) 0.0011(9)
C15 0.0484(11) 0.0591(12) 0.0544(12) 0.0018(9) -0.0017(9) 0.0005(9)
C3 0.0565(11) 0.0495(10) 0.0475(11) 0.0075(8) 0.0064(9) -0.0005(9)
C16 0.0787(14) 0.0588(12) 0.0442(11) -0.0034(9) 0.0072(10) 0.0093(10)
C17 0.0542(12) 0.0619(13) 0.0763(15) 0.0050(11) 0.0046(10) -0.0115(10)
C12 0.0654(14) 0.0625(13) 0.0723(14) -0.0141(11) 0.0107(11) -0.0186(11)
C14 0.0472(12) 0.0878(16) 0.0665(14) 0.0042(12) -0.0076(10) 0.0058(11)
C13 0.0471(12) 0.0979(17) 0.0691(15) -0.0120(13) -0.0039(10) -0.0127(12)
N3 0.0542(10) 0.0649(10) 0.0441(9) 0.0160(7) -0.0099(7) -0.0087(7)
N2 0.0436(8) 0.0610(9) 0.0380(8) 0.0129(7) -0.0055(6) -0.0025(7)
C19 0.0468(10) 0.0535(11) 0.0441(10) 0.0120(8) -0.0002(8) -0.0016(8)
N4 0.0478(8) 0.0447(8) 0.0348(7) 0.0012(6) -0.0018(6) 0.0009(6)

loop_
_atom_type_symbol
_atom_type_description
_atom_type_scat_dispersion_real
_atom_type_scat_dispersion_imag
_atom_type_scat_source
C C 0.0033 0.0016 'International Tables Vol C Tables 4.2.6.8 and 6.1.1.4'
H H 0.0000 0.0000 'International Tables Vol C Tables 4.2.6.8 and 6.1.1.4'
N N 0.0061 0.0033 'International Tables Vol C Tables 4.2.6.8 and 6.1.1.4'
O O 0.0106 0.0060 'International Tables Vol C Tables 4.2.6.8 and 6.1.1.4'
S S 0.1246 0.1234 'International Tables Vol C Tables 4.2.6.8 and 6.1.1.4'

loop_
_geom_angle_atom_site_label_1
_geom_angle_atom_site_label_2
_geom_angle_atom_site_label_3
_geom_angle
O2 S1 O1 120.42(9)
O2 S1 N4 106.27(8)
O1 S1 N4 106.57(8)
O2 S1 C1 109.26(8)
O1 S1 C1 106.11(8)
N4 S1 C1 107.63(8)
C6 O3 H3 109.5
N3 N1 C18 110.04(14)
O3 C6 C5 122.69(15)
O3 C6 C1 118.11(15)
C5 C6 C1 119.16(16)
C8 C7 N4 125.56(17)
C8 C7 H7 117.2
N4 C7 H7 117.2
C6 C5 C4 121.52(17)
C6 C5 H5 119.2
C4 C5 H5 119.2
N1 C18 C19 106.63(15)
N1 C18 C10 121.84(15)
C19 C18 C10 131.52(16)
C2 C1 C6 119.34(16)
C2 C1 S1 118.73(13)
C6 C1 S1 121.75(13)
C3 C4 C5 118.60(17)
C3 C4 C17 121.19(18)
C5 C4 C17 120.21(17)
C3 C2 C1 120.34(17)
C3 C2 H2 119.8
C1 C2 H2 119.8
C11 C10 C15 118.43(18)
C11 C10 C18 121.54(17)
C15 C10 C18 120.02(16)
C7 C8 C9 121.01(19)
C7 C8 H8 119.5
C9 C8 H8 119.5
C8 C9 N2 112.15(16)
C8 C9 H9A 109.2
N2 C9 H9A 109.2
C8 C9 H9B 109.2
N2 C9 H9B 109.2
H9A C9 H9B 107.9
C10 C11 C12 120.35(19)
C10 C11 H11 119.8
C12 C11 H11 119.8
C14 C15 C10 120.3(2)
C14 C15 H15 119.8
C10 C15 H15 119.8
C2 C3 C4 121.03(17)
C2 C3 H3A 119.5
C4 C3 H3A 119.5
N4 C16 H16A 109.5
N4 C16 H16B 109.5
H16A C16 H16B 109.5
N4 C16 H16C 109.5
H16A C16 H16C 109.5
H16B C16 H16C 109.5
C4 C17 H17A 109.5
C4 C17 H17B 109.5
H17A C17 H17B 109.5
C4 C17 H17C 109.5
H17A C17 H17C 109.5
H17B C17 H17C 109.5
C13 C12 C11 120.4(2)
C13 C12 H12 119.8
C11 C12 H12 119.8
C13 C14 C15 121.0(2)
C13 C14 H14 119.5
C15 C14 H14 119.5
C14 C13 C12 119.4(2)
C14 C13 H13 120.3
C12 C13 H13 120.3
N1 N3 N2 106.70(14)
N3 N2 C19 111.11(14)
N3 N2 C9 119.82(15)
C19 N2 C9 129.07(15)
N2 C19 C18 105.50(15)
N2 C19 H19 127.2
C18 C19 H19 127.2
C7 N4 C16 119.49(15)
C7 N4 S1 120.37(12)
C16 N4 S1 118.46(12)

loop_
_geom_bond_atom_site_label_1
_geom_bond_atom_site_label_2
_geom_bond_distance
S1 O2 1.4197(14)
S1 O1 1.4246(13)
S1 N4 1.6449(14)
S1 C1 1.7601(18)
O3 C6 1.353(2)
O3 H3 0.8200
N1 N3 1.313(2)
N1 C18 1.356(2)
C6 C5 1.382(2)
C6 C1 1.399(2)
C7 C8 1.320(2)
C7 N4 1.388(2)
C7 H7 0.9300
C5 C4 1.389(3)
C5 H5 0.9300
C18 C19 1.371(2)
C18 C10 1.470(2)
C1 C2 1.396(2)
C4 C3 1.385(3)
C4 C17 1.505(3)
C2 C3 1.371(3)
C2 H2 0.9300
C10 C11 1.383(3)
C10 C15 1.394(3)
C8 C9 1.475(3)
C8 H8 0.9300
C9 N2 1.476(2)
C9 H9A 0.9700
C9 H9B 0.9700
C11 C12 1.384(3)
C11 H11 0.9300
C15 C14 1.374(3)
C15 H15 0.9300
C3 H3A 0.9300
C16 N4 1.452(2)
C16 H16A 0.9600
C16 H16B 0.9600
C16 H16C 0.9600
C17 H17A 0.9600
C17 H17B 0.9600
C17 H17C 0.9600
C12 C13 1.377(3)
C12 H12 0.9300
C14 C13 1.360(3)
C14 H14 0.9300
C13 H13 0.9300
N3 N2 1.326(2)
N2 C19 1.341(2)
C19 H19 0.9300
